data_2232624
loop_
_publ_author_name
'Kawamoto, Keisuke'
'Shibahara, Takashi'

_publ_section_title
;
 2,4-Dibromo-6-[(quinolin-8-ylamino)methylidene]cyclohexa-2,4-dien-1-one
 monohydrate
;
_journal_coeditor_code CV5187
_journal_issue 12
_journal_name_full 'Acta Crystallographica Section E'
_journal_page_first o3380
_journal_paper_doi 10.1107/S1600536811048793
_journal_volume 67
_journal_year 2011
_chemical_formula_iupac 'C16 H10 Br2 N2 O, H2 O'
_chemical_formula_moiety 'C16 H10 Br2 N2 O, H2 O'
_chemical_formula_sum 'C16 H12 Br2 N2 O2'
_chemical_formula_weight 424.09
_chemical_name_systematic
;
2,4-Dibromo-6-[(quinolin-8-ylamino)methylidene]cyclohexa-2,4-dien-1-one
monohydrate
;
_space_group_IT_number 2
_symmetry_cell_setting triclinic
_symmetry_space_group_name_Hall '-P 1'
_symmetry_space_group_name_H-M 'P -1'
_atom_sites_solution_hydrogens geom
_atom_sites_solution_primary direct
_atom_sites_solution_secondary difmap
_cell_angle_alpha 94.953(9)
_cell_angle_beta 102.010(5)
_cell_angle_gamma 94.551(6)
_cell_formula_units_Z 2
_cell_length_a 7.0027(8)
_cell_length_b 8.2782(11)
_cell_length_c 12.9164(19)
_cell_measurement_reflns_used 2134
_cell_measurement_temperature 93
_cell_measurement_theta_max 30.03
_cell_measurement_theta_min 3.08
_cell_volume 725.99(17)
_computing_cell_refinement 'CrystalClear (Rigaku, 2007)'
_computing_data_collection 'CrystalClear (Rigaku, 2007)'
_computing_data_reduction 'CrystalClear (Rigaku, 2007)'
_computing_molecular_graphics 'CrystalStructure (Rigaku, 2010)'
_computing_publication_material 'CrystalStructure (Rigaku, 2010)'
_computing_structure_refinement 'SHELXL97 (Sheldrick, 2008)'
_computing_structure_solution 'SHELXS97 (Sheldrick, 2008)'
_diffrn_ambient_temperature 93
_diffrn_detector_area_resol_mean 7.314
_diffrn_measured_fraction_theta_full 0.980
_diffrn_measured_fraction_theta_max 0.980
_diffrn_measurement_device_type 'Rigaku Mercury70'
_diffrn_measurement_method \w
_diffrn_radiation_type 'Mo K\a'
_diffrn_radiation_wavelength 0.71075
_diffrn_reflns_av_R_equivalents 0.0488
_diffrn_reflns_limit_h_max 9
_diffrn_reflns_limit_h_min -9
_diffrn_reflns_limit_k_max 10
_diffrn_reflns_limit_k_min -10
_diffrn_reflns_limit_l_max 16
_diffrn_reflns_limit_l_min -16
_diffrn_reflns_number 6768
_diffrn_reflns_theta_full 27.53
_diffrn_reflns_theta_max 27.53
_diffrn_standards_number 0
_exptl_absorpt_coefficient_mu 5.608
_exptl_absorpt_correction_T_max 0.364
_exptl_absorpt_correction_T_min 0.145
_exptl_absorpt_correction_type multi-scan
_exptl_absorpt_process_details '(<i>REQAB</i>; Rigaku, 1998)'
_exptl_crystal_colour orange
_exptl_crystal_density_diffrn 1.940
_exptl_crystal_density_method 'not measured'
_exptl_crystal_description block
_exptl_crystal_F_000 416.00
_exptl_crystal_size_max 0.640
_exptl_crystal_size_mid 0.580
_exptl_crystal_size_min 0.180
_refine_diff_density_max 1.130
_refine_diff_density_min -1.490
_refine_ls_extinction_method none
_refine_ls_goodness_of_fit_ref 1.001
_refine_ls_hydrogen_treatment constr
_refine_ls_number_parameters 239
_refine_ls_number_reflns 3281
_refine_ls_number_restraints 3
_refine_ls_R_factor_gt 0.0381
_refine_ls_shift/su_max 0.000
_refine_ls_structure_factor_coef Fsqd
_refine_ls_weighting_details 'w = 1/[\s^2^(Fo^2^)+(0.0485P)^2^+1.1550P] where P=(Fo^2^+2Fc^2^)/3'
_refine_ls_weighting_scheme calc
_refine_ls_wR_factor_ref 0.1036
_reflns_number_gt 3070
_reflns_number_total 3281
_reflns_threshold_expression F^2^>2\s(F^2^)
_cod_data_source_file cv5187.cif
_cod_data_source_block I
_cod_database_code 2232624
_cod_database_fobs_code 2232624

loop_
_symmetry_equiv_pos_site_id
_symmetry_equiv_pos_as_xyz
1 +X,+Y,+Z
2 -X,-Y,-Z

loop_
_atom_site_type_symbol
_atom_site_label
_atom_site_fract_x
_atom_site_fract_y
_atom_site_fract_z
_atom_site_U_iso_or_equiv
_atom_site_adp_type
_atom_site_calc_flag
_atom_site_refinement_flags
_atom_site_occupancy
_atom_site_symmetry_multiplicity
Br Br2 -0.34236(4) -0.27358(3) 0.49272(2) 0.01502(11) Uani d . 1.0 2
Br Br1 -0.11289(4) 0.39307(3) 0.60673(2) 0.01673(11) Uani d . 1.0 2
O O2 0.0121(4) 0.5645(3) 0.8971(3) 0.0284(6) Uani d . 1.0 2
O O1 0.1087(3) 0.2673(3) 0.81099(16) 0.0151(4) Uani d . 1.0 2
N N1 0.2083(4) 0.0514(3) 0.94081(18) 0.0110(5) Uani d . 1.0 2
N N2 0.4089(4) 0.3076(3) 1.06739(19) 0.0134(5) Uani d . 1.0 2
C C9 0.2975(4) -0.1272(4) 1.0815(3) 0.0125(5) Uani d . 1.0 2
C C10 0.3944(4) -0.1428(4) 1.1866(3) 0.0139(6) Uani d . 1.0 2
C C11 0.4926(4) -0.0104(4) 1.2520(2) 0.0138(5) Uani d . 1.0 2
C C12 0.5002(4) 0.1450(4) 1.2159(2) 0.0123(5) Uani d . 1.0 2
C C16 0.4041(4) 0.1628(4) 1.1104(2) 0.0109(5) Uani d . 1.0 2
C C13 0.6009(4) 0.2872(4) 1.2787(3) 0.0155(6) Uani d . 1.0 2
C C14 0.6063(4) 0.4315(4) 1.2356(3) 0.0165(6) Uani d . 1.0 2
C C15 0.5084(4) 0.4354(4) 1.1284(3) 0.0145(6) Uani d . 1.0 2
C C8 0.3016(4) 0.0233(4) 1.0440(2) 0.0103(5) Uani d . 1.0 2
C C7 0.1134(4) -0.0578(4) 0.8644(2) 0.0112(5) Uani d . 1.0 2
C C6 0.0197(4) -0.0169(4) 0.7638(2) 0.0112(5) Uani d . 1.0 2
C C5 -0.0839(4) -0.1449(4) 0.6883(3) 0.0123(5) Uani d . 1.0 2
C C4 -0.1845(4) -0.1088(4) 0.5924(2) 0.0121(5) Uani d . 1.0 2
C C3 -0.1870(4) 0.0531(4) 0.5671(3) 0.0133(5) Uani d . 1.0 2
C C2 -0.0905(4) 0.1771(4) 0.6392(2) 0.0121(5) Uani d . 1.0 2
C C1 0.0202(4) 0.1516(4) 0.7428(2) 0.0112(5) Uani d . 1.0 2
H H1 -0.2620 0.0797 0.4991 0.0342 Uiso calc R 1.0 2
H H2 -0.0912 -0.2521 0.7072 0.0161 Uiso calc R 1.0 2
H H4 0.2139 0.1456 0.9242 0.0275 Uiso calc R 1.0 2
H H5 0.2367 -0.2221 1.0381 0.0106 Uiso calc R 1.0 2
H H6 0.3890 -0.2477 1.2091 0.0202 Uiso calc R 1.0 2
H H7 0.5539 -0.0174 1.3234 0.0211 Uiso calc R 1.0 2
H H8 0.6675 0.2841 1.3519 0.0097 Uiso calc R 1.0 2
H H9 0.6727 0.5322 1.2716 0.0153 Uiso calc R 1.0 2
H H2a 0.0342 0.4649 0.8612 0.0548 Uiso calc R 1.0 2
H H2b -0.1246 0.5552 0.8955 0.1042 Uiso calc R 1.0 2
H H10 0.5148 0.5362 1.0986 0.0174 Uiso calc R 1.0 2
H H3 0.1074 -0.1692 0.8772 0.0135 Uiso calc R 1.0 2

loop_
_atom_site_aniso_label
_atom_site_aniso_U_11
_atom_site_aniso_U_22
_atom_site_aniso_U_33
_atom_site_aniso_U_12
_atom_site_aniso_U_13
_atom_site_aniso_U_23
Br2 0.02026(17) 0.01242(17) 0.00997(16) 0.00054(11) 0.00004(11) -0.00334(11)
Br1 0.02187(18) 0.01128(17) 0.01506(17) -0.00026(11) -0.00019(12) 0.00230(12)
O2 0.0317(13) 0.0174(12) 0.0381(15) 0.0017(9) 0.0168(11) -0.0071(11)
O1 0.0196(10) 0.0114(9) 0.0125(10) -0.0009(8) 0.0020(8) -0.0027(8)
N1 0.0143(10) 0.0124(11) 0.0077(11) 0.0023(9) 0.0054(8) 0.0003(9)
N2 0.0162(11) 0.0138(11) 0.0106(11) 0.0008(9) 0.0049(9) -0.0005(9)
C9 0.0154(12) 0.0125(13) 0.0103(12) 0.0012(10) 0.0056(10) -0.0013(10)
C10 0.0170(13) 0.0147(13) 0.0124(13) 0.0037(10) 0.0080(10) 0.0014(11)
C11 0.0145(12) 0.0200(14) 0.0073(12) 0.0034(10) 0.0031(10) 0.0000(11)
C12 0.0119(12) 0.0176(14) 0.0086(12) 0.0018(10) 0.0055(9) -0.0011(10)
C16 0.0126(12) 0.0138(13) 0.0082(12) 0.0024(9) 0.0069(9) 0.0000(10)
C13 0.0158(12) 0.0220(15) 0.0084(12) 0.0008(11) 0.0040(10) -0.0020(11)
C14 0.0170(13) 0.0196(15) 0.0128(13) -0.0022(11) 0.0070(10) -0.0050(11)
C15 0.0179(13) 0.0135(13) 0.0126(13) 0.0003(10) 0.0067(10) -0.0029(11)
C8 0.0114(11) 0.0143(13) 0.0060(12) 0.0033(10) 0.0046(9) -0.0021(10)
C7 0.0133(11) 0.0117(12) 0.0093(12) 0.0007(10) 0.0048(9) -0.0012(10)
C6 0.0129(12) 0.0117(13) 0.0102(12) 0.0017(9) 0.0058(9) -0.0003(10)
C5 0.0145(12) 0.0120(13) 0.0112(13) 0.0024(10) 0.0050(10) -0.0010(10)
C4 0.0138(12) 0.0130(13) 0.0093(12) -0.0001(10) 0.0044(9) -0.0038(10)
C3 0.0156(12) 0.0160(14) 0.0094(12) 0.0024(10) 0.0052(10) 0.0007(10)
C2 0.0147(12) 0.0115(12) 0.0105(12) 0.0020(10) 0.0030(10) 0.0017(10)
C1 0.0138(12) 0.0129(13) 0.0079(12) 0.0016(9) 0.0047(9) 0.0001(10)

loop_
_atom_type_symbol
_atom_type_description
_atom_type_scat_dispersion_real
_atom_type_scat_dispersion_imag
_atom_type_scat_source
C C 0.0033 0.0016
;
International Tables for Crystallography
(1992, Vol. C, Tables 4.2.6.8 and 6.1.1.4)
;
H H 0.0000 0.0000
;
International Tables for Crystallography
(1992, Vol. C, Table 6.1.1.4)
;
N N 0.0061 0.0033
;
International Tables for Crystallography
(1992, Vol. C, Tables 4.2.6.8 and 6.1.1.4)
;
O O 0.0106 0.0060
;
International Tables for Crystallography
(1992, Vol. C, Tables 4.2.6.8 and 6.1.1.4)
;
Br Br -0.2901 2.4595
;
International Tables for Crystallography
(1992, Vol. C, Tables 4.2.6.8 and 6.1.1.4)
;

loop_
_geom_angle_atom_site_label_1
_geom_angle_atom_site_label_2
_geom_angle_atom_site_label_3
_geom_angle
_geom_angle_publ_flag
C8 N1 C7 126.9(3) no
C16 N2 C15 117.5(3) no
C10 C9 C8 119.6(3) no
C9 C10 C11 120.9(3) no
C10 C11 C12 120.9(3) no
C11 C12 C16 119.0(3) no
C11 C12 C13 124.0(3) no
C16 C12 C13 117.0(3) no
N2 C16 C12 123.1(3) no
N2 C16 C8 117.8(3) no
C12 C16 C8 119.1(3) no
C12 C13 C14 119.8(3) no
C13 C14 C15 118.6(3) no
N2 C15 C14 123.9(3) no
N1 C8 C9 123.8(3) no
N1 C8 C16 115.6(3) no
C9 C8 C16 120.5(3) no
N1 C7 C6 122.7(3) no
C7 C6 C5 117.7(3) no
C7 C6 C1 120.1(3) no
C5 C6 C1 122.0(3) no
C6 C5 C4 119.2(3) no
Br2 C4 C5 120.9(2) no
Br2 C4 C3 117.73(19) no
C5 C4 C3 121.2(3) no
C4 C3 C2 120.2(3) no
Br1 C2 C3 119.0(2) no
Br1 C2 C1 118.04(19) no
C3 C2 C1 122.9(3) no
O1 C1 C6 122.4(3) no
O1 C1 C2 123.1(3) no
C6 C1 C2 114.5(3) no
H2a O2 H2b 104.997 no
C8 N1 H4 118.703 no
C7 N1 H4 114.421 no
C10 C9 H5 118.165 no
C8 C9 H5 122.173 no
C9 C10 H6 117.050 no
C11 C10 H6 122.057 no
C10 C11 H7 122.229 no
C12 C11 H7 116.883 no
C12 C13 H8 121.326 no
C14 C13 H8 118.840 no
C13 C14 H9 125.339 no
C15 C14 H9 116.025 no
N2 C15 H10 118.045 no
C14 C15 H10 118.053 no
N1 C7 H3 118.643 no
C6 C7 H3 118.650 no
C6 C5 H2 119.587 no
C4 C5 H2 120.964 no
C4 C3 H1 121.379 no
C2 C3 H1 118.393 no

loop_
_geom_bond_atom_site_label_1
_geom_bond_atom_site_label_2
_geom_bond_distance
_geom_bond_publ_flag
Br2 C4 1.899(3) no
Br1 C2 1.883(3) no
O1 C1 1.269(3) no
N1 C8 1.405(4) no
N1 C7 1.308(4) no
N2 C16 1.365(4) no
N2 C15 1.318(4) no
C9 C10 1.408(4) no
C9 C8 1.375(4) no
C10 C11 1.366(4) no
C11 C12 1.406(5) no
C12 C16 1.415(4) no
C12 C13 1.417(4) no
C16 C8 1.423(4) no
C13 C14 1.362(5) no
C14 C15 1.417(4) no
C7 C6 1.411(4) no
C6 C5 1.416(4) no
C6 C1 1.444(4) no
C5 C4 1.362(4) no
C4 C3 1.407(4) no
C3 C2 1.357(4) no
C2 C1 1.441(4) no
O2 H2a 0.950 no
O2 H2b 0.950 no
N1 H4 0.827 no
C9 H5 0.940 no
C10 H6 0.940 no
C11 H7 0.941 no
C13 H8 0.966 no
C14 H9 0.953 no
C15 H10 0.950 no
C7 H3 0.950 no
C5 H2 0.941 no
C3 H1 0.977 no

loop_
_geom_contact_atom_site_label_1
_geom_contact_atom_site_label_2
_geom_contact_distance
_geom_contact_site_symmetry_2
_geom_contact_publ_flag
Br1 O1 3.079(2) . no
O1 N1 2.592(4) . no
O1 N2 3.507(3) . no
O1 C7 2.836(4) . no
N1 N2 2.668(3) . no
N1 C1 2.846(4) . no
N2 C13 2.806(4) . no
C9 C12 2.810(4) . no
C9 C7 2.957(4) . no
C10 C16 2.793(5) . no
C11 C8 2.789(4) . no
C12 C15 2.746(5) . no
C16 C14 2.738(4) . no
C15 C8 3.584(4) . no
C6 C3 2.782(4) . no
C5 C2 2.794(4) . no
C4 C1 2.847(4) . no
Br2 Br1 3.5758(6) 1_545 no
Br1 Br2 3.5758(6) 1_565 no
O2 O2 2.981(4) 2_567 no
O2 O1 2.802(4) . no
O2 N2 3.317(4) 2_567 no
O2 C9 3.513(4) 1_565 no
O2 C14 3.461(5) 2_667 no
O2 C15 3.591(4) 2_567 no
O2 C15 3.441(4) 2_667 no
O2 C7 3.235(4) 1_565 no
O1 O2 2.802(4) . no
O1 C9 3.573(4) 2_557 no
O1 C10 3.599(4) 2_557 no
O1 C14 3.245(4) 2_667 no
O1 C15 3.407(4) 2_667 no
N1 C9 3.543(4) 2_657 no
N1 C10 3.579(4) 2_657 no
N1 C11 3.584(4) 2_657 no
N1 C12 3.548(4) 2_657 no
N1 C16 3.501(4) 2_657 no
N1 C8 3.504(4) 2_657 no
N2 O2 3.317(4) 2_567 no
N2 C9 3.433(4) 2_657 no
N2 C15 3.549(4) 2_667 no
C9 O2 3.513(4) 1_545 no
C9 O1 3.573(4) 2_557 no
C9 N1 3.543(4) 2_657 no
C9 N2 3.433(4) 2_657 no
C9 C16 3.566(5) 2_657 no
C9 C7 3.531(4) 2_557 no
C9 C6 3.494(5) 2_557 no
C9 C1 3.500(5) 2_557 no
C10 O1 3.599(4) 2_557 no
C10 N1 3.579(4) 2_657 no
C10 C6 3.435(4) 2_557 no
C10 C2 3.417(5) 2_557 no
C10 C1 3.216(4) 2_557 no
C11 N1 3.584(4) 2_657 no
C11 C7 3.438(5) 2_657 no
C11 C6 3.577(4) 2_557 no
C11 C6 3.455(4) 2_657 no
C11 C5 3.430(5) 2_557 no
C11 C4 3.386(5) 2_557 no
C11 C3 3.503(5) 2_557 no
C12 N1 3.548(4) 2_657 no
C12 C7 3.204(4) 2_657 no
C12 C6 3.570(4) 2_657 no
C12 C5 3.395(4) 2_557 no
C16 N1 3.501(4) 2_657 no
C16 C9 3.566(5) 2_657 no
C16 C8 3.504(4) 2_657 no
C16 C7 3.512(4) 2_657 no
C13 C7 3.545(5) 2_657 no
C14 O2 3.461(5) 2_667 no
C14 O1 3.245(4) 2_667 no
C15 O2 3.591(4) 2_567 no
C15 O2 3.441(4) 2_667 no
C15 O1 3.407(4) 2_667 no
C15 N2 3.549(4) 2_667 no
C15 C15 3.553(5) 2_667 no
C8 N1 3.504(4) 2_657 no
C8 C16 3.504(4) 2_657 no
C8 C8 3.251(4) 2_657 no
C8 C7 3.382(4) 2_557 no
C7 O2 3.235(4) 1_545 no
C7 C9 3.531(4) 2_557 no
C7 C11 3.438(5) 2_657 no
C7 C12 3.204(4) 2_657 no
C7 C16 3.512(4) 2_657 no
C7 C13 3.545(5) 2_657 no
C7 C8 3.382(4) 2_557 no
C6 C9 3.494(5) 2_557 no
C6 C10 3.435(4) 2_557 no
C6 C11 3.577(4) 2_557 no
C6 C11 3.455(4) 2_657 no
C6 C12 3.570(4) 2_657 no
C5 C11 3.430(5) 2_557 no
C5 C12 3.395(4) 2_557 no
C4 C11 3.386(5) 2_557 no
C3 C11 3.503(5) 2_557 no
C3 C3 3.553(5) 2_556 no
C2 C10 3.417(5) 2_557 no
C1 C9 3.500(5) 2_557 no
C1 C10 3.216(4) 2_557 no
Br2 H1 2.9246 . no
Br2 H2 2.9386 . no
Br1 H1 2.8453 . no
O1 H4 1.9019 . no
N1 H5 2.6838 . no
N2 H4 2.3054 . no
N2 H9 3.2262 . no
C9 H4 3.1744 . no
C9 H7 3.2758 . no
C9 H3 2.6758 . no
C11 H5 3.2439 . no
C11 H8 2.7263 . no
C12 H6 3.2712 . no
C12 H9 3.2986 . no
C16 H4 2.4811 . no
C16 H5 3.2915 . no
C16 H7 3.2635 . no
C16 H8 3.3035 . no
C16 H10 3.1514 . no
C13 H7 2.6451 . no
C13 H10 3.2352 . no
C15 H4 3.5810 . no
C15 H8 3.2635 . no
C8 H6 3.2335 . no
C8 H3 2.6218 . no
C7 H2 2.5738 . no
C7 H5 2.7450 . no
C6 H4 2.4512 . no
C5 H1 3.2960 . no
C5 H3 2.5606 . no
C3 H2 3.2649 . no
C1 H1 3.3264 . no
C1 H2 3.3407 . no
C1 H4 2.4574 . no
C1 H3 3.3243 . no
H2 H3 2.3548 . no
H4 H5 3.4942 . no
H4 H3 2.6355 . no
H5 H6 2.2800 . no
H5 H3 2.1835 . no
H6 H7 2.3672 . no
H7 H8 2.5302 . no
H8 H9 2.3801 . no
H9 H10 2.2819 . no
Br2 H1 3.3259 2_456 no
Br2 H7 3.1930 1_454 no
Br2 H8 3.3349 2_557 no
Br2 H9 3.1799 1_444 no
Br1 H2 3.0863 1_565 no
Br1 H6 3.5893 2_557 no
Br1 H8 3.3429 1_454 no
Br1 H9 3.1411 2_667 no
Br1 H2a 3.2207 . no
O2 H2 2.9874 1_565 no
O2 H5 2.5933 1_565 no
O2 H5 3.4645 2_557 no
O2 H9 3.4986 2_667 no
O2 H2a 3.2332 2_567 no
O2 H2b 2.9125 2_567 no
O2 H10 3.4704 2_667 no
O2 H3 2.3043 1_565 no
O1 H5 3.4254 2_557 no
O1 H6 3.4300 2_557 no
O1 H6 3.5961 2_657 no
O1 H9 2.6114 2_667 no
O1 H2a 1.8607 . no
O1 H2b 3.2329 . no
O1 H10 2.9448 2_667 no
N1 H5 3.5727 2_557 no
N2 H5 3.1676 2_657 no
N2 H2b 2.4795 2_567 no
N2 H10 2.7204 2_667 no
C9 H4 3.5576 2_557 no
C9 H4 3.4525 2_657 no
C9 H10 3.2816 1_545 no
C10 H4 3.3478 2_657 no
C10 H9 3.5628 1_545 no
C10 H10 3.0491 1_545 no
C11 H1 3.2864 1_656 no
C11 H4 3.5395 2_657 no
C12 H2 3.3776 2_557 no
C12 H3 3.2196 2_657 no
C16 H5 3.4957 2_657 no
C16 H2b 3.1593 2_567 no
C16 H3 3.3870 2_657 no
C13 H1 3.4564 1_656 no
C13 H2 3.4377 2_657 no
C13 H3 3.2974 2_657 no
C14 H6 3.1729 1_565 no
C14 H2a 3.1287 2_667 no
C14 H2b 3.4607 2_567 no
C14 H3 3.4954 2_657 no
C15 H5 3.5171 2_657 no
C15 H6 2.9843 1_565 no
C15 H2a 3.2156 2_667 no
C15 H2b 2.6491 2_567 no
C15 H10 2.9333 2_667 no
C8 H3 3.5002 2_557 no
C7 H2b 3.5859 1_545 no
C6 H7 3.4036 2_657 no
C5 H8 3.3410 2_657 no
C4 H1 3.5635 2_556 no
C4 H7 3.2202 2_557 no
C3 H7 3.2679 1_454 no
C3 H7 3.1868 2_557 no
C3 H8 3.5317 1_454 no
C2 H6 3.2008 2_557 no
C2 H7 3.5484 2_557 no
C2 H9 3.5608 2_667 no
C2 H2a 3.4792 . no
C1 H6 3.2005 2_557 no
C1 H7 3.5052 2_657 no
C1 H9 3.2966 2_667 no
C1 H2a 2.8785 . no
H1 Br2 3.3259 2_456 no
H1 C11 3.2864 1_454 no
H1 C13 3.4564 1_454 no
H1 C4 3.5635 2_556 no
H1 H1 3.4915 2_456 no
H1 H7 2.4008 1_454 no
H1 H7 3.4186 2_557 no
H1 H8 2.6504 1_454 no
H2 Br1 3.0863 1_545 no
H2 O2 2.9874 1_545 no
H2 C12 3.3776 2_557 no
H2 C13 3.4377 2_657 no
H2 H8 3.2389 2_657 no
H2 H2a 3.2590 1_545 no
H2 H2b 3.0600 1_545 no
H4 C9 3.5576 2_557 no
H4 C9 3.4525 2_657 no
H4 C10 3.3478 2_657 no
H4 C11 3.5395 2_657 no
H4 H5 3.3911 2_557 no
H4 H2a 3.1151 . no
H4 H2b 3.4361 2_567 no
H4 H10 3.1944 2_667 no
H5 O2 2.5933 1_545 no
H5 O2 3.4645 2_557 no
H5 O1 3.4254 2_557 no
H5 N1 3.5727 2_557 no
H5 N2 3.1676 2_657 no
H5 C16 3.4957 2_657 no
H5 C15 3.5171 2_657 no
H5 H4 3.3911 2_557 no
H5 H2a 3.3155 1_545 no
H5 H2a 3.1946 2_557 no
H5 H2b 3.1505 1_545 no
H5 H2b 3.0498 2_557 no
H5 H10 2.9431 1_545 no
H6 Br1 3.5893 2_557 no
H6 O1 3.4300 2_557 no
H6 O1 3.5961 2_657 no
H6 C14 3.1729 1_545 no
H6 C15 2.9843 1_545 no
H6 C2 3.2008 2_557 no
H6 C1 3.2005 2_557 no
H6 H9 2.8425 1_545 no
H6 H2a 3.2544 2_557 no
H6 H2b 3.0578 2_557 no
H6 H10 2.5189 1_545 no
H7 Br2 3.1930 1_656 no
H7 C6 3.4036 2_657 no
H7 C4 3.2202 2_557 no
H7 C3 3.2679 1_656 no
H7 C3 3.1868 2_557 no
H7 C2 3.5484 2_557 no
H7 C1 3.5052 2_657 no
H7 H1 2.4008 1_656 no
H7 H1 3.4186 2_557 no
H8 Br2 3.3349 2_557 no
H8 Br1 3.3429 1_656 no
H8 C5 3.3410 2_657 no
H8 C3 3.5317 1_656 no
H8 H1 2.6504 1_656 no
H8 H2 3.2389 2_657 no
H9 Br2 3.1799 1_666 no
H9 Br1 3.1411 2_667 no
H9 O2 3.4986 2_667 no
H9 O1 2.6114 2_667 no
H9 C10 3.5628 1_565 no
H9 C2 3.5608 2_667 no
H9 C1 3.2966 2_667 no
H9 H6 2.8425 1_565 no
H9 H2a 2.9358 2_667 no
H2a Br1 3.2207 . no
H2a O2 3.2332 2_567 no
H2a O1 1.8607 . no
H2a C14 3.1287 2_667 no
H2a C15 3.2156 2_667 no
H2a C2 3.4792 . no
H2a C1 2.8785 . no
H2a H2 3.2590 1_565 no
H2a H4 3.1151 . no
H2a H5 3.3155 1_565 no
H2a H5 3.1946 2_557 no
H2a H6 3.2544 2_557 no
H2a H9 2.9358 2_667 no
H2a H2b 3.0958 2_567 no
H2a H10 3.0931 2_667 no
H2a H3 3.0138 1_565 no
H2b O2 2.9125 2_567 no
H2b O1 3.2329 . no
H2b N2 2.4795 2_567 no
H2b C16 3.1593 2_567 no
H2b C14 3.4607 2_567 no
H2b C15 2.6491 2_567 no
H2b C7 3.5859 1_565 no
H2b H2 3.0600 1_565 no
H2b H4 3.4361 2_567 no
H2b H5 3.1505 1_565 no
H2b H5 3.0498 2_557 no
H2b H6 3.0578 2_557 no
H2b H2a 3.0958 2_567 no
H2b H2b 3.1439 2_567 no
H2b H10 2.7953 2_567 no
H2b H3 2.7509 1_565 no
H10 O2 3.4704 2_667 no
H10 O1 2.9448 2_667 no
H10 N2 2.7204 2_667 no
H10 C9 3.2816 1_565 no
H10 C10 3.0491 1_565 no
H10 C15 2.9333 2_667 no
H10 H4 3.1944 2_667 no
H10 H5 2.9431 1_565 no
H10 H6 2.5189 1_565 no
H10 H2a 3.0931 2_667 no
H10 H2b 2.7953 2_567 no
H10 H10 2.5278 2_667 no
H3 O2 2.3043 1_545 no
H3 C12 3.2196 2_657 no
H3 C16 3.3870 2_657 no
H3 C13 3.2974 2_657 no
H3 C14 3.4954 2_657 no
H3 C8 3.5002 2_557 no
H3 H2a 3.0138 1_545 no
H3 H2b 2.7509 1_545 no

loop_
_geom_hbond_atom_site_label_D
_geom_hbond_atom_site_label_H
_geom_hbond_atom_site_label_A
_geom_hbond_site_symmetry_A
_geom_hbond_distance_DH
_geom_hbond_distance_HA
_geom_hbond_distance_DA
_geom_hbond_angle_DHA
_geom_hbond_publ_flag
O2 H2a O1 . 0.950 1.861 2.802(4) 170.6 yes
N1 H4 O1 . 0.827 1.902 2.592(4) 140.2 yes
N1 H4 N2 . 0.827 2.305 2.668(3) 107.1 yes
C7 H3 O2 1_545 0.950 2.305 3.234(4) 166.07 yes

loop_
_geom_torsion_atom_site_label_1
_geom_torsion_atom_site_label_2
_geom_torsion_atom_site_label_3
_geom_torsion_atom_site_label_4
_geom_torsion
_geom_torsion_publ_flag
C8 N1 C7 C6 178.3(3) no
C7 N1 C8 C9 -3.4(5) no
C7 N1 C8 C16 176.7(3) no
C16 N2 C15 C14 -1.3(5) no
C15 N2 C16 C12 -0.1(4) no
C15 N2 C16 C8 -178.2(3) no
C10 C9 C8 N1 -179.5(3) no
C10 C9 C8 C16 0.4(4) no
C8 C9 C10 C11 0.0(5) no
C9 C10 C11 C12 -0.3(5) no
C10 C11 C12 C16 0.1(5) no
C10 C11 C12 C13 -179.3(3) no
C11 C12 C16 N2 -177.8(3) no
C11 C12 C16 C8 0.3(4) no
C11 C12 C13 C14 177.5(3) no
C16 C12 C13 C14 -1.8(4) no
C13 C12 C16 N2 1.6(4) no
C13 C12 C16 C8 179.7(3) no
N2 C16 C8 N1 -2.5(4) no
N2 C16 C8 C9 177.6(3) no
C12 C16 C8 N1 179.3(3) no
C12 C16 C8 C9 -0.6(4) no
C12 C13 C14 C15 0.6(5) no
C13 C14 C15 N2 1.0(5) no
N1 C7 C6 C5 -178.0(3) no
N1 C7 C6 C1 -2.1(5) no
C7 C6 C5 C4 176.6(3) no
C7 C6 C1 O1 2.5(5) no
C7 C6 C1 C2 -176.5(3) no
C5 C6 C1 O1 178.2(3) no
C5 C6 C1 C2 -0.7(4) no
C1 C6 C5 C4 0.8(5) no
C6 C5 C4 Br2 -175.0(3) no
C6 C5 C4 C3 0.1(5) no
Br2 C4 C3 C2 174.29(19) no
C5 C4 C3 C2 -1.0(5) no
C4 C3 C2 Br1 -175.4(3) no
C4 C3 C2 C1 1.0(5) no
Br1 C2 C1 O1 -2.7(4) no
Br1 C2 C1 C6 176.26(16) no
C3 C2 C1 O1 -179.2(3) no
C3 C2 C1 C6 -0.2(4) no

loop_
_cod_related_entry_id
_cod_related_entry_database
_cod_related_entry_code
1 ChemSpider 30657203
